data_1561982
loop_
_publ_author_name
'Xu, Hui'
'Gao, Junkuo'
'Wang, Jiangpeng'
'Qian, Xuefeng'
'Song, Ruijing'
'Cui, Yuanjing'
'Yang, Yu'
'Qian, Guodong'

_publ_section_title
;
 Surfactant-thermal method to synthesize a new Zn(II)-trimesic MOF with
 confined Ru(bpy)32+ complex
;
_journal_name_full 'Journal of Solid State Chemistry'
_journal_page_first 295
_journal_page_last 298
_journal_paper_doi 10.1016/j.jssc.2015.03.012
_journal_volume 226
_journal_year 2015
_chemical_formula_sum 'C58 H42 N8 O14 Ru Zn2'
_chemical_formula_weight 1306.81
_space_group_IT_number 14
_space_group_name_Hall '-P 2yn'
_space_group_name_H-M_alt 'P 1 21/n 1'
_symmetry_cell_setting monoclinic
_symmetry_space_group_name_H-M 'P 1 21/n 1'
_atom_sites_solution_hydrogens geom
_atom_sites_solution_primary direct
_atom_sites_solution_secondary difmap
_audit_creation_method SHELXL-97
_cell_angle_alpha 90.00
_cell_angle_beta 108.1077(19)
_cell_angle_gamma 90.00
_cell_formula_units_Z 4
_cell_length_a 17.7510(9)
_cell_length_b 17.5007(11)
_cell_length_c 18.0280(9)
_cell_measurement_temperature 103(2)
_cell_volume 5323.1(5)
_computing_cell_refinement 'Siemens SMART & SAINT'
_computing_data_collection 'Siemens SMART'
_computing_data_reduction 'Siemens XPERP'
_computing_molecular_graphics 'Bruker SHELXTL'
_computing_publication_material 'Bruker SHELXTL'
_computing_structure_refinement 'SHELXL-97 (Sheldrick, 1997)'
_computing_structure_solution 'SHELXS-97 (Sheldrick, 1990)'
_diffrn_ambient_temperature 103(2)
_diffrn_measured_fraction_theta_full 0.991
_diffrn_measured_fraction_theta_max 0.933
_diffrn_measurement_device_type 'APEX II CCD detector'
_diffrn_measurement_method 'phi and omega scans'
_diffrn_radiation_monochromator graphite
_diffrn_radiation_source 'fine-focus sealed tube'
_diffrn_radiation_type MoK\a
_diffrn_radiation_wavelength 0.71073
_diffrn_reflns_av_R_equivalents 0.0772
_diffrn_reflns_av_sigmaI/netI 0.1412
_diffrn_reflns_limit_h_max 17
_diffrn_reflns_limit_h_min -25
_diffrn_reflns_limit_k_max 25
_diffrn_reflns_limit_k_min -25
_diffrn_reflns_limit_l_max 26
_diffrn_reflns_limit_l_min -24
_diffrn_reflns_number 34076
_diffrn_reflns_theta_full 25.00
_diffrn_reflns_theta_max 31.76
_diffrn_reflns_theta_min 1.66
_diffrn_standards_decay_% none
_diffrn_standards_interval_count none
_diffrn_standards_interval_time none
_diffrn_standards_number none
_exptl_absorpt_coefficient_mu 1.252
_exptl_absorpt_correction_T_max 0.8850
_exptl_absorpt_correction_T_min 0.8850
_exptl_absorpt_correction_type empirical
_exptl_absorpt_process_details 'SADABS(Sheldrick, 1996)'
_exptl_crystal_colour Orange
_exptl_crystal_density_diffrn 1.631
_exptl_crystal_density_method 'not measured'
_exptl_crystal_description Block
_exptl_crystal_F_000 2648
_exptl_crystal_size_max 0.12
_exptl_crystal_size_mid 0.10
_exptl_crystal_size_min 0.10
_refine_diff_density_max 0.936
_refine_diff_density_min -1.271
_refine_diff_density_rms 0.219
_refine_ls_extinction_method none
_refine_ls_goodness_of_fit_ref 1.038
_refine_ls_hydrogen_treatment constra
_refine_ls_matrix_type full
_refine_ls_number_parameters 748
_refine_ls_number_reflns 16901
_refine_ls_number_restraints 3
_refine_ls_restrained_S_all 1.038
_refine_ls_R_factor_all 0.1239
_refine_ls_R_factor_gt 0.0610
_refine_ls_shift/su_max 0.001
_refine_ls_shift/su_mean 0.000
_refine_ls_structure_factor_coef Fsqd
_refine_ls_weighting_details 'calc w=1/[\s^2^(Fo^2^)+(0.0703P)^2^+0.0000P] where P=(Fo^2^+2Fc^2^)/3'
_refine_ls_weighting_scheme calc
_refine_ls_wR_factor_gt 0.1272
_refine_ls_wR_factor_ref 0.1827
_reflns_number_gt 9819
_reflns_number_total 16901
_reflns_threshold_expression >2sigma(I)
_cod_data_source_file JSSC-2015-226-295.cif
_cod_data_source_block RuBpy
_cod_depositor_comments
;
The following automatic conversions were performed:

data item '_symmetry_cell_setting' value 'Monoclinic' was changed to
'monoclinic' in accordance with the built-in table derived from the
CIF Core dictionary named 'cif_core.dic' version 2.4.5 last updated
on 2014-11-21.

Automatic conversion script
Id: cif_fix_values 8369 2020-08-20 11:38:08Z andrius 
;
_cod_original_sg_symbol_H-M P2(1)/n
_cod_database_code 1561982

loop_
_symmetry_equiv_pos_as_xyz
'x, y, z'
'-x+1/2, y+1/2, -z+1/2'
'-x, -y, -z'
'x-1/2, -y-1/2, z-1/2'

loop_
_atom_site_label
_atom_site_type_symbol
_atom_site_fract_x
_atom_site_fract_y
_atom_site_fract_z
_atom_site_U_iso_or_equiv
_atom_site_adp_type
_atom_site_occupancy
_atom_site_symmetry_multiplicity
_atom_site_calc_flag
_atom_site_refinement_flags
_atom_site_disorder_assembly
_atom_site_disorder_group
C1 C 0.7801(3) 0.5782(3) 0.6893(3) 0.0229(12) Uani 1 1 d . . .
H1 H 0.8177 0.5969 0.7355 0.027 Uiso 1 1 calc R . .
C2 C 0.7044(3) 0.5634(3) 0.6899(3) 0.0250(12) Uani 1 1 d . . .
H2 H 0.6903 0.5716 0.7359 0.030 Uiso 1 1 calc R . .
C3 C 0.6493(3) 0.5367(3) 0.6233(3) 0.0263(12) Uani 1 1 d . . .
H3 H 0.5965 0.5268 0.6226 0.032 Uiso 1 1 calc R . .
C4 C 0.6714(3) 0.5245(3) 0.5587(3) 0.0225(11) Uani 1 1 d . . .
H4 H 0.6343 0.5053 0.5124 0.027 Uiso 1 1 calc R . .
C5 C 0.7482(3) 0.5404(3) 0.5612(3) 0.0225(12) Uani 1 1 d . . .
H5 H 0.7631 0.5322 0.5155 0.027 Uiso 1 1 calc R . .
C6 C 0.9790(3) 0.7353(3) 0.7083(3) 0.0139(9) Uani 1 1 d . . .
C7 C 0.9879(3) 0.7918(3) 0.7737(3) 0.0137(9) Uani 1 1 d . . .
C8 C 0.9452(3) 0.7813(3) 0.8261(2) 0.0117(9) Uani 1 1 d . . .
H8 H 0.9107 0.7387 0.8202 0.014 Uiso 1 1 calc R . .
C9 C 0.9529(3) 0.8329(3) 0.8870(3) 0.0124(9) Uani 1 1 d . . .
C10 C 0.9065(3) 0.8219(3) 0.9427(3) 0.0135(9) Uani 1 1 d . . .
C11 C 1.0018(3) 0.8965(3) 0.8928(3) 0.0132(9) Uani 1 1 d . . .
H11 H 1.0074 0.9320 0.9341 0.016 Uiso 1 1 calc R . .
C12 C 1.0425(3) 0.9087(3) 0.8390(3) 0.0123(9) Uani 1 1 d . . .
C13 C 1.0916(3) 0.9787(3) 0.8438(3) 0.0173(10) Uani 1 1 d . . .
C14 C 1.0364(3) 0.8552(3) 0.7809(3) 0.0150(10) Uani 1 1 d . . .
H14 H 1.0659 0.8621 0.7455 0.018 Uiso 1 1 calc R . .
C15 C 0.8744(3) 0.6784(3) 0.4667(3) 0.0153(10) Uani 1 1 d . . .
C16 C 0.8926(3) 0.6671(3) 0.3907(3) 0.0126(9) Uani 1 1 d . . .
C17 C 0.9260(3) 0.5986(3) 0.3769(3) 0.0138(9) Uani 1 1 d . . .
H17 H 0.9337 0.5582 0.4137 0.017 Uiso 1 1 calc R . .
C18 C 0.9481(3) 0.5886(3) 0.3101(3) 0.0130(9) Uani 1 1 d . . .
C19 C 0.9873(3) 0.5155(3) 0.2984(3) 0.0154(10) Uani 1 1 d . . .
C20 C 0.9365(3) 0.6484(3) 0.2564(3) 0.0130(9) Uani 1 1 d . . .
H20 H 0.9512 0.6422 0.2104 0.016 Uiso 1 1 calc R . .
C21 C 0.9034(3) 0.7168(3) 0.2700(3) 0.0135(9) Uani 1 1 d . . .
C22 C 0.8902(3) 0.7825(3) 0.2134(3) 0.0154(10) Uani 1 1 d . . .
C23 C 0.8821(3) 0.7264(3) 0.3371(3) 0.0137(9) Uani 1 1 d . . .
H23 H 0.8602 0.7736 0.3465 0.016 Uiso 1 1 calc R . .
C24 C 0.7239(3) 0.9033(3) 0.1014(3) 0.0192(11) Uani 1 1 d . . .
H24 H 0.7563 0.9283 0.1469 0.023 Uiso 1 1 calc R . .
C25 C 0.6423(3) 0.9008(3) 0.0877(3) 0.0263(12) Uani 1 1 d . . .
H25 H 0.6194 0.9235 0.1236 0.032 Uiso 1 1 calc R . .
C26 C 0.5948(3) 0.8647(4) 0.0211(3) 0.0343(15) Uani 1 1 d . . .
H26 H 0.5392 0.8614 0.0111 0.041 Uiso 1 1 calc R . .
C27 C 0.6298(3) 0.8338(4) -0.0307(3) 0.0360(16) Uani 1 1 d . . .
H27 H 0.5985 0.8102 -0.0776 0.043 Uiso 1 1 calc R . .
C28 C 0.7109(3) 0.8379(3) -0.0130(3) 0.0226(11) Uani 1 1 d . . .
H28 H 0.7348 0.8162 -0.0485 0.027 Uiso 1 1 calc R . .
C29 C 0.7804(3) 1.1604(3) 0.6284(3) 0.0167(10) Uani 1 1 d . . .
H29 H 0.7257 1.1702 0.6033 0.020 Uiso 1 1 calc R . .
C30 C 0.8223(3) 1.2075(3) 0.6883(3) 0.0257(12) Uani 1 1 d . . .
H30 H 0.7964 1.2494 0.7035 0.031 Uiso 1 1 calc R . .
C31 C 0.9009(3) 1.1945(3) 0.7259(3) 0.0284(13) Uani 1 1 d . . .
H31 H 0.9296 1.2258 0.7683 0.034 Uiso 1 1 calc R . .
C32 C 0.9375(3) 1.1341(3) 0.7006(3) 0.0271(13) Uani 1 1 d . . .
H32 H 0.9922 1.1241 0.7255 0.033 Uiso 1 1 calc R . .
C33 C 0.8947(3) 1.0885(3) 0.6394(3) 0.0180(10) Uani 1 1 d . . .
C34 C 0.9278(3) 1.0246(3) 0.6085(3) 0.0175(10) Uani 1 1 d . . .
C35 C 1.0078(3) 1.0066(4) 0.6327(3) 0.0267(13) Uani 1 1 d . . .
H35 H 1.0448 1.0371 0.6706 0.032 Uiso 1 1 calc R . .
C36 C 1.0326(3) 0.9442(4) 0.6010(3) 0.0315(14) Uani 1 1 d . . .
H36 H 1.0874 0.9317 0.6160 0.038 Uiso 1 1 calc R . .
C37 C 0.9790(4) 0.8999(4) 0.5480(4) 0.0329(15) Uani 1 1 d . . .
H37 H 0.9961 0.8557 0.5272 0.039 Uiso 1 1 calc R . .
C38 C 0.9004(3) 0.9192(3) 0.5249(3) 0.0246(12) Uani 1 1 d . . .
H38 H 0.8635 0.8879 0.4879 0.030 Uiso 1 1 calc R . .
C39 C 0.6060(3) 1.1125(3) 0.4617(3) 0.0174(10) Uani 1 1 d . . .
H39 H 0.6273 1.1282 0.4218 0.021 Uiso 1 1 calc R . .
C40 C 0.5360(3) 1.1450(3) 0.4633(3) 0.0189(11) Uani 1 1 d . . .
H40 H 0.5095 1.1816 0.4252 0.023 Uiso 1 1 calc R . .
C41 C 0.5052(3) 1.1230(3) 0.5213(3) 0.0189(10) Uani 1 1 d . . .
H41 H 0.4577 1.1455 0.5249 0.023 Uiso 1 1 calc R . .
C42 C 0.5442(3) 1.0680(3) 0.5744(3) 0.0180(10) Uani 1 1 d . . .
H42 H 0.5231 1.0517 0.6142 0.022 Uiso 1 1 calc R . .
C43 C 0.6142(3) 1.0364(3) 0.5693(3) 0.0123(9) Uani 1 1 d . . .
C44 C 0.6617(3) 0.9796(3) 0.6244(3) 0.0151(9) Uani 1 1 d . . .
C45 C 0.6378(3) 0.9455(3) 0.6825(3) 0.0249(12) Uani 1 1 d . . .
H45 H 0.5867 0.9559 0.6865 0.030 Uiso 1 1 calc R . .
C46 C 0.6879(3) 0.8966(3) 0.7345(3) 0.0287(13) Uani 1 1 d . . .
H46 H 0.6724 0.8740 0.7754 0.034 Uiso 1 1 calc R . .
C47 C 0.7614(4) 0.8808(3) 0.7265(3) 0.0269(13) Uani 1 1 d . . .
H47 H 0.7972 0.8474 0.7621 0.032 Uiso 1 1 calc R . .
C48 C 0.7819(3) 0.9142(3) 0.6663(3) 0.0205(11) Uani 1 1 d . . .
H48 H 0.8321 0.9026 0.6607 0.025 Uiso 1 1 calc R . .
C49 C 0.7932(3) 1.1468(3) 0.4252(3) 0.0235(12) Uani 1 1 d . . .
H49 H 0.8069 1.1765 0.4716 0.028 Uiso 1 1 calc R . .
C50 C 0.7982(3) 1.1796(4) 0.3565(3) 0.0310(14) Uani 1 1 d . . .
H50 H 0.8149 1.2311 0.3562 0.037 Uiso 1 1 calc R . .
C51 C 0.7789(3) 1.1370(4) 0.2889(3) 0.0264(13) Uani 1 1 d . . .
H51 H 0.7829 1.1585 0.2418 0.032 Uiso 1 1 calc R . .
C52 C 0.7541(3) 1.0635(4) 0.2907(3) 0.0273(13) Uani 1 1 d . . .
H52 H 0.7398 1.0336 0.2445 0.033 Uiso 1 1 calc R . .
C53 C 0.7495(3) 1.0324(4) 0.3599(3) 0.0264(13) Uani 1 1 d . . .
C54 C 0.7184(3) 0.9550(4) 0.3682(3) 0.0253(12) Uani 1 1 d . . .
C55 C 0.6965(4) 0.9026(4) 0.3078(4) 0.0375(16) Uani 1 1 d . . .
H55 H 0.7007 0.9149 0.2579 0.045 Uiso 1 1 calc R . .
C56 C 0.6678(4) 0.8303(4) 0.3216(4) 0.0404(17) Uani 1 1 d . . .
H56 H 0.6515 0.7942 0.2804 0.048 Uiso 1 1 calc R . .
C57 C 0.6635(4) 0.8123(4) 0.3940(4) 0.0340(15) Uani 1 1 d . . .
H57 H 0.6439 0.7642 0.4041 0.041 Uiso 1 1 calc R . .
C58 C 0.6887(3) 0.8671(3) 0.4520(3) 0.0248(12) Uani 1 1 d . . .
H58 H 0.6879 0.8543 0.5030 0.030 Uiso 1 1 calc R . .
N1 N 0.8152(2) 1.1006(2) 0.6042(2) 0.0135(8) Uani 1 1 d . . .
N2 N 0.8737(2) 0.9819(2) 0.5533(2) 0.0160(8) Uani 1 1 d . . .
N3 N 0.6461(2) 1.0597(2) 0.5134(2) 0.0134(8) Uani 1 1 d . . .
N4 N 0.7336(2) 0.9624(2) 0.6152(2) 0.0140(8) Uani 1 1 d . . .
N5 N 0.7692(2) 1.0740(2) 0.4275(2) 0.0150(8) Uani 1 1 d . . .
N6 N 0.7140(3) 0.9367(3) 0.4407(2) 0.0208(9) Uani 1 1 d . . .
N7 N 0.7583(2) 0.8716(2) 0.0527(2) 0.0140(8) Uani 1 1 d . . .
N8 N 0.8031(3) 0.5671(2) 0.6257(2) 0.0167(9) Uani 1 1 d . . .
O1 O 0.8626(2) 0.8431(2) 0.2283(2) 0.0220(8) Uani 1 1 d . . .
O2 O 0.9102(2) 0.7719(2) 0.15134(18) 0.0164(7) Uani 1 1 d . . .
O3 O 0.8432(2) 0.7385(2) 0.4775(2) 0.0297(10) Uani 1 1 d . . .
O4 O 0.8933(2) 0.6215(2) 0.51275(19) 0.0185(8) Uani 1 1 d . . .
O5 O 1.0084(2) 0.4720(2) 0.3586(2) 0.0210(8) Uani 1 1 d . . .
O6 O 0.9976(2) 0.5011(2) 0.2349(2) 0.0271(9) Uani 1 1 d . . .
O7 O 1.0703(2) 1.03540(19) 0.87738(19) 0.0162(7) Uani 1 1 d . . .
O8 O 1.1468(3) 0.9775(2) 0.8154(3) 0.0347(11) Uani 1 1 d . . .
O9 O 1.0265(2) 0.7344(2) 0.67106(19) 0.0197(8) Uani 1 1 d . . .
O10 O 0.9190(2) 0.68939(19) 0.69625(19) 0.0161(7) Uani 1 1 d . . .
O11 O 0.9324(2) 0.85719(19) 1.00735(19) 0.0171(7) Uani 1 1 d . . .
O12 O 0.8463(2) 0.7818(2) 0.9219(2) 0.0229(8) Uani 1 1 d . . .
O13 O 0.7736(3) 0.7514(3) 0.5924(2) 0.0361(11) Uani 1 1 d . . .
O14 O 0.6111(3) 0.7412(3) 0.5757(3) 0.0611(15) Uani 1 1 d D . .
H1O H 0.6411 0.7273 0.5441 0.092 Uiso 1 1 d RD . .
H2O H 0.5774 0.7011 0.5783 0.092 Uiso 1 1 d RD . .
Ru1 Ru 0.75791(2) 1.01899(2) 0.52450(2) 0.01188(9) Uani 1 1 d . . .
Zn1 Zn 0.87946(3) 0.86551(3) 0.08801(3) 0.01089(12) Uani 1 1 d . . .
Zn2 Zn 0.91235(3) 0.60696(3) 0.62361(3) 0.01305(13) Uani 1 1 d . . .

loop_
_atom_site_aniso_label
_atom_site_aniso_U_11
_atom_site_aniso_U_22
_atom_site_aniso_U_33
_atom_site_aniso_U_23
_atom_site_aniso_U_13
_atom_site_aniso_U_12
C1 0.028(3) 0.030(3) 0.012(2) -0.006(2) 0.008(2) -0.008(3)
C2 0.028(3) 0.026(3) 0.028(3) -0.006(2) 0.019(3) -0.009(3)
C3 0.017(3) 0.028(3) 0.034(3) -0.006(2) 0.009(2) -0.004(2)
C4 0.021(3) 0.018(2) 0.023(2) -0.006(2) 0.000(2) -0.001(2)
C5 0.033(3) 0.018(2) 0.015(2) -0.005(2) 0.006(2) -0.004(2)
C6 0.022(3) 0.0084(19) 0.011(2) -0.0008(17) 0.0055(19) 0.0010(19)
C7 0.014(2) 0.015(2) 0.013(2) -0.0049(18) 0.0057(18) 0.0014(19)
C8 0.013(2) 0.0102(19) 0.013(2) 0.0009(17) 0.0054(18) -0.0037(18)
C9 0.014(2) 0.013(2) 0.011(2) -0.0019(17) 0.0057(18) 0.0006(19)
C10 0.015(2) 0.012(2) 0.018(2) -0.0009(18) 0.0098(19) 0.0005(19)
C11 0.019(3) 0.012(2) 0.010(2) -0.0009(17) 0.0053(18) 0.0022(19)
C12 0.014(2) 0.014(2) 0.011(2) -0.0007(17) 0.0068(18) -0.0001(19)
C13 0.023(3) 0.016(2) 0.016(2) -0.006(2) 0.011(2) -0.006(2)
C14 0.019(3) 0.014(2) 0.016(2) -0.0018(18) 0.012(2) -0.004(2)
C15 0.019(3) 0.016(2) 0.012(2) -0.0019(18) 0.0073(19) -0.001(2)
C16 0.010(2) 0.015(2) 0.013(2) 0.0020(18) 0.0051(18) 0.0003(19)
C17 0.013(2) 0.019(2) 0.010(2) 0.0004(18) 0.0048(18) -0.002(2)
C18 0.013(2) 0.014(2) 0.016(2) 0.0005(18) 0.0088(19) 0.0010(19)
C19 0.017(2) 0.015(2) 0.017(2) -0.0005(19) 0.0094(19) -0.005(2)
C20 0.012(2) 0.019(2) 0.011(2) 0.0024(18) 0.0075(18) -0.001(2)
C21 0.007(2) 0.020(2) 0.013(2) 0.0022(18) 0.0027(17) -0.0044(19)
C22 0.013(2) 0.019(2) 0.013(2) 0.0047(19) 0.0024(18) -0.004(2)
C23 0.012(2) 0.015(2) 0.013(2) -0.0039(18) 0.0033(18) 0.0003(19)
C24 0.022(3) 0.018(2) 0.020(2) 0.002(2) 0.009(2) 0.003(2)
C25 0.024(3) 0.036(3) 0.023(3) 0.000(2) 0.014(2) 0.010(3)
C26 0.015(3) 0.059(4) 0.026(3) 0.000(3) 0.002(2) 0.003(3)
C27 0.019(3) 0.065(5) 0.019(3) -0.013(3) -0.001(2) 0.001(3)
C28 0.021(3) 0.030(3) 0.017(2) -0.004(2) 0.006(2) 0.003(2)
C29 0.015(3) 0.015(2) 0.021(2) -0.0003(19) 0.007(2) 0.003(2)
C30 0.028(3) 0.021(3) 0.027(3) -0.001(2) 0.006(2) 0.000(2)
C31 0.025(3) 0.032(3) 0.024(3) -0.005(2) 0.001(2) -0.007(3)
C32 0.016(3) 0.034(3) 0.028(3) -0.003(3) 0.002(2) -0.010(3)
C33 0.012(2) 0.024(3) 0.017(2) 0.007(2) 0.0038(19) 0.003(2)
C34 0.011(2) 0.019(2) 0.023(2) 0.011(2) 0.005(2) 0.002(2)
C35 0.012(2) 0.044(4) 0.028(3) 0.015(3) 0.011(2) 0.007(3)
C36 0.016(3) 0.045(4) 0.036(3) 0.016(3) 0.012(3) 0.013(3)
C37 0.030(3) 0.037(3) 0.038(3) 0.012(3) 0.020(3) 0.021(3)
C38 0.024(3) 0.023(3) 0.031(3) 0.002(2) 0.015(2) 0.010(2)
C39 0.014(2) 0.024(2) 0.016(2) 0.003(2) 0.006(2) 0.001(2)
C40 0.014(2) 0.025(3) 0.017(2) 0.003(2) 0.004(2) 0.006(2)
C41 0.008(2) 0.022(2) 0.027(3) 0.002(2) 0.007(2) 0.002(2)
C42 0.015(3) 0.020(2) 0.024(3) 0.001(2) 0.012(2) -0.003(2)
C43 0.010(2) 0.016(2) 0.012(2) 0.0002(17) 0.0050(17) 0.0010(19)
C44 0.013(2) 0.016(2) 0.016(2) 0.0040(19) 0.0047(19) 0.003(2)
C45 0.024(3) 0.026(3) 0.029(3) 0.006(2) 0.015(2) 0.004(2)
C46 0.029(3) 0.029(3) 0.034(3) 0.016(3) 0.018(3) 0.008(3)
C47 0.032(3) 0.024(3) 0.024(3) 0.009(2) 0.007(2) 0.007(3)
C48 0.023(3) 0.017(2) 0.020(2) 0.004(2) 0.005(2) 0.006(2)
C49 0.027(3) 0.025(3) 0.023(3) 0.004(2) 0.014(2) 0.006(2)
C50 0.030(3) 0.032(3) 0.038(3) 0.014(3) 0.020(3) 0.010(3)
C51 0.014(3) 0.050(4) 0.017(2) 0.016(3) 0.008(2) 0.016(3)
C52 0.028(3) 0.042(4) 0.012(2) 0.004(2) 0.008(2) 0.009(3)
C53 0.021(3) 0.038(3) 0.018(2) -0.002(2) 0.003(2) 0.007(3)
C54 0.015(3) 0.041(3) 0.017(2) -0.004(2) 0.001(2) 0.006(3)
C55 0.038(4) 0.050(4) 0.025(3) -0.016(3) 0.010(3) -0.004(3)
C56 0.032(4) 0.043(4) 0.041(4) -0.023(3) 0.003(3) -0.002(3)
C57 0.031(3) 0.034(3) 0.044(4) -0.012(3) 0.021(3) -0.002(3)
C58 0.023(3) 0.027(3) 0.028(3) -0.002(2) 0.013(2) -0.003(3)
N1 0.012(2) 0.0151(19) 0.0117(17) 0.0041(15) 0.0005(15) 0.0019(17)
N2 0.011(2) 0.018(2) 0.021(2) 0.0064(17) 0.0073(17) 0.0057(18)
N3 0.013(2) 0.0171(19) 0.0114(17) -0.0027(16) 0.0054(16) 0.0008(17)
N4 0.016(2) 0.0127(18) 0.0144(18) 0.0031(15) 0.0058(16) -0.0005(17)
N5 0.009(2) 0.024(2) 0.0158(19) 0.0016(17) 0.0095(16) 0.0054(18)
N6 0.020(2) 0.021(2) 0.021(2) -0.0042(18) 0.0071(19) 0.0086(19)
N7 0.018(2) 0.0133(18) 0.0123(18) 0.0030(15) 0.0068(16) 0.0022(17)
N8 0.023(2) 0.0157(19) 0.0127(18) -0.0054(16) 0.0080(17) -0.0044(18)
O1 0.027(2) 0.0173(17) 0.0234(18) 0.0072(15) 0.0105(16) 0.0050(17)
O2 0.0203(19) 0.0186(17) 0.0111(15) 0.0065(14) 0.0059(14) 0.0001(15)
O3 0.045(3) 0.027(2) 0.025(2) 0.0044(17) 0.0227(19) 0.017(2)
O4 0.031(2) 0.0168(17) 0.0120(16) 0.0028(14) 0.0123(15) 0.0023(16)
O5 0.028(2) 0.0183(17) 0.0197(17) 0.0036(15) 0.0112(16) 0.0072(17)
O6 0.045(3) 0.0206(18) 0.0244(19) 0.0007(16) 0.0240(19) 0.0052(19)
O7 0.024(2) 0.0120(16) 0.0171(16) -0.0018(13) 0.0127(15) -0.0067(15)
O8 0.035(2) 0.025(2) 0.058(3) -0.020(2) 0.034(2) -0.017(2)
O9 0.022(2) 0.0244(19) 0.0174(17) -0.0041(15) 0.0128(15) -0.0001(16)
O10 0.0202(19) 0.0135(16) 0.0193(17) -0.0058(14) 0.0128(15) -0.0032(15)
O11 0.024(2) 0.0172(17) 0.0152(16) -0.0043(14) 0.0141(15) -0.0056(16)
O12 0.023(2) 0.028(2) 0.0270(19) -0.0118(17) 0.0201(17) -0.0093(17)
O13 0.041(3) 0.035(2) 0.039(2) 0.004(2) 0.022(2) 0.019(2)
O14 0.049(3) 0.044(3) 0.089(4) 0.008(3) 0.020(3) 0.019(3)
Ru1 0.00993(18) 0.01463(17) 0.01212(17) 0.00018(15) 0.00493(14) 0.00300(16)
Zn1 0.0137(3) 0.0111(2) 0.0101(2) -0.0003(2) 0.0069(2) -0.0034(2)
Zn2 0.0193(3) 0.0118(2) 0.0105(2) -0.0020(2) 0.0083(2) 0.0004(2)

loop_
_atom_type_symbol
_atom_type_description
_atom_type_scat_dispersion_real
_atom_type_scat_dispersion_imag
_atom_type_scat_source
C C 0.0033 0.0016 'International Tables Vol C Tables 4.2.6.8 and 6.1.1.4'
H H 0.0000 0.0000 'International Tables Vol C Tables 4.2.6.8 and 6.1.1.4'
N N 0.0061 0.0033 'International Tables Vol C Tables 4.2.6.8 and 6.1.1.4'
O O 0.0106 0.0060 'International Tables Vol C Tables 4.2.6.8 and 6.1.1.4'
Zn Zn 0.2839 1.4301 'International Tables Vol C Tables 4.2.6.8 and 6.1.1.4'
Ru Ru -1.2594 0.8363 'International Tables Vol C Tables 4.2.6.8 and 6.1.1.4'

loop_
_geom_angle_atom_site_label_1
_geom_angle_atom_site_label_2
_geom_angle_atom_site_label_3
_geom_angle
_geom_angle_site_symmetry_1
_geom_angle_site_symmetry_3
N8 C1 C2 122.5(5) . .
N8 C1 H1 118.8 . .
C2 C1 H1 118.8 . .
C1 C2 C3 119.4(5) . .
C1 C2 H2 120.3 . .
C3 C2 H2 120.3 . .
C4 C3 C2 119.1(5) . .
C4 C3 H3 120.4 . .
C2 C3 H3 120.4 . .
C3 C4 C5 119.2(5) . .
C3 C4 H4 120.4 . .
C5 C4 H4 120.4 . .
N8 C5 C4 122.7(5) . .
N8 C5 H5 118.7 . .
C4 C5 H5 118.7 . .
O9 C6 O10 124.5(4) . .
O9 C6 C7 120.8(4) . .
O10 C6 C7 114.7(4) . .
C14 C7 C8 119.7(4) . .
C14 C7 C6 120.6(4) . .
C8 C7 C6 119.7(4) . .
C7 C8 C9 120.4(4) . .
C7 C8 H8 119.8 . .
C9 C8 H8 119.8 . .
C8 C9 C11 118.9(4) . .
C8 C9 C10 120.4(4) . .
C11 C9 C10 120.7(4) . .
O12 C10 O11 125.9(4) . .
O12 C10 C9 118.3(4) . .
O11 C10 C9 115.8(4) . .
C12 C11 C9 120.9(4) . .
C12 C11 H11 119.5 . .
C9 C11 H11 119.5 . .
C14 C12 C11 119.2(4) . .
C14 C12 C13 120.4(4) . .
C11 C12 C13 120.4(4) . .
O8 C13 O7 126.6(5) . .
O8 C13 C12 119.1(4) . .
O7 C13 C12 114.3(4) . .
C12 C14 C7 120.8(4) . .
C12 C14 H14 119.6 . .
C7 C14 H14 119.6 . .
O3 C15 O4 127.3(4) . .
O3 C15 C16 119.1(4) . .
O4 C15 C16 113.6(4) . .
C23 C16 C17 119.4(4) . .
C23 C16 C15 120.7(4) . .
C17 C16 C15 119.7(4) . .
C18 C17 C16 120.9(4) . .
C18 C17 H17 119.5 . .
C16 C17 H17 119.5 . .
C17 C18 C20 119.1(4) . .
C17 C18 C19 119.8(4) . .
C20 C18 C19 121.1(4) . .
O6 C19 O5 124.9(5) . .
O6 C19 C18 120.7(4) . .
O5 C19 C18 114.5(4) . .
C21 C20 C18 120.2(4) . .
C21 C20 H20 119.9 . .
C18 C20 H20 119.9 . .
C23 C21 C20 120.2(4) . .
C23 C21 C22 118.2(4) . .
C20 C21 C22 121.6(4) . .
O1 C22 O2 123.3(4) . .
O1 C22 C21 119.8(4) . .
O2 C22 C21 116.9(4) . .
C21 C23 C16 120.2(4) . .
C21 C23 H23 119.9 . .
C16 C23 H23 119.9 . .
N7 C24 C25 122.3(5) . .
N7 C24 H24 118.9 . .
C25 C24 H24 118.9 . .
C26 C25 C24 119.0(5) . .
C26 C25 H25 120.5 . .
C24 C25 H25 120.5 . .
C27 C26 C25 119.0(5) . .
C27 C26 H26 120.5 . .
C25 C26 H26 120.5 . .
C28 C27 C26 118.7(5) . .
C28 C27 H27 120.7 . .
C26 C27 H27 120.7 . .
N7 C28 C27 123.1(5) . .
N7 C28 H28 118.4 . .
C27 C28 H28 118.4 . .
N1 C29 C30 121.7(5) . .
N1 C29 H29 119.2 . .
C30 C29 H29 119.2 . .
C31 C30 C29 120.5(5) . .
C31 C30 H30 119.7 . .
C29 C30 H30 119.7 . .
C30 C31 C32 118.3(5) . .
C30 C31 H31 120.9 . .
C32 C31 H31 120.9 . .
C33 C32 C31 120.2(5) . .
C33 C32 H32 119.9 . .
C31 C32 H32 119.9 . .
N1 C33 C32 120.7(5) . .
N1 C33 C34 114.9(4) . .
C32 C33 C34 124.3(5) . .
N2 C34 C35 121.5(5) . .
N2 C34 C33 115.1(4) . .
C35 C34 C33 123.4(5) . .
C36 C35 C34 118.8(6) . .
C36 C35 H35 120.6 . .
C34 C35 H35 120.6 . .
C37 C36 C35 120.2(5) . .
C37 C36 H36 119.9 . .
C35 C36 H36 119.9 . .
C36 C37 C38 119.8(6) . .
C36 C37 H37 120.1 . .
C38 C37 H37 120.1 . .
N2 C38 C37 121.9(6) . .
N2 C38 H38 119.1 . .
C37 C38 H38 119.1 . .
N3 C39 C40 123.7(5) . .
N3 C39 H39 118.1 . .
C40 C39 H39 118.1 . .
C39 C40 C41 118.4(5) . .
C39 C40 H40 120.8 . .
C41 C40 H40 120.8 . .
C40 C41 C42 119.2(5) . .
C40 C41 H41 120.4 . .
C42 C41 H41 120.4 . .
C41 C42 C43 119.9(5) . .
C41 C42 H42 120.1 . .
C43 C42 H42 120.1 . .
N3 C43 C42 121.0(4) . .
N3 C43 C44 114.8(4) . .
C42 C43 C44 124.2(4) . .
N4 C44 C45 120.9(4) . .
N4 C44 C43 115.3(4) . .
C45 C44 C43 123.8(5) . .
C46 C45 C44 120.0(5) . .
C46 C45 H45 120.0 . .
C44 C45 H45 120.0 . .
C45 C46 C47 119.0(5) . .
C45 C46 H46 120.5 . .
C47 C46 H46 120.5 . .
C48 C47 C46 119.0(5) . .
C48 C47 H47 120.5 . .
C46 C47 H47 120.5 . .
N4 C48 C47 122.7(5) . .
N4 C48 H48 118.7 . .
C47 C48 H48 118.7 . .
N5 C49 C50 121.6(5) . .
N5 C49 H49 119.2 . .
C50 C49 H49 119.2 . .
C51 C50 C49 119.8(6) . .
C51 C50 H50 120.1 . .
C49 C50 H50 120.1 . .
C52 C51 C50 118.8(5) . .
C52 C51 H51 120.6 . .
C50 C51 H51 120.6 . .
C51 C52 C53 120.1(5) . .
C51 C52 H52 119.9 . .
C53 C52 H52 119.9 . .
N5 C53 C52 121.5(6) . .
N5 C53 C54 113.3(5) . .
C52 C53 C54 125.1(5) . .
N6 C54 C55 120.6(6) . .
N6 C54 C53 116.3(5) . .
C55 C54 C53 123.1(5) . .
C54 C55 C56 118.9(6) . .
C54 C55 H55 120.6 . .
C56 C55 H55 120.6 . .
C57 C56 C55 120.3(6) . .
C57 C56 H56 119.9 . .
C55 C56 H56 119.9 . .
C56 C57 C58 117.4(6) . .
C56 C57 H57 121.3 . .
C58 C57 H57 121.3 . .
N6 C58 C57 124.0(5) . .
N6 C58 H58 118.0 . .
C57 C58 H58 118.0 . .
C29 N1 C33 118.5(4) . .
C29 N1 Ru1 125.8(3) . .
C33 N1 Ru1 115.5(3) . .
C38 N2 C34 117.8(4) . .
C38 N2 Ru1 126.7(4) . .
C34 N2 Ru1 115.4(3) . .
C39 N3 C43 117.7(4) . .
C39 N3 Ru1 126.2(3) . .
C43 N3 Ru1 115.7(3) . .
C48 N4 C44 118.3(4) . .
C48 N4 Ru1 126.8(3) . .
C44 N4 Ru1 114.9(3) . .
C49 N5 C53 118.2(5) . .
C49 N5 Ru1 125.6(3) . .
C53 N5 Ru1 116.2(4) . .
C58 N6 C54 118.8(5) . .
C58 N6 Ru1 126.5(4) . .
C54 N6 Ru1 114.5(4) . .
C24 N7 C28 117.9(5) . .
C24 N7 Zn1 117.9(3) . .
C28 N7 Zn1 123.8(3) . .
C1 N8 C5 117.2(5) . .
C1 N8 Zn2 120.0(3) . .
C5 N8 Zn2 122.1(3) . .
C22 O2 Zn1 106.4(3) . .
C15 O4 Zn2 134.5(3) . .
C19 O5 Zn2 125.0(3) . 3_766
C13 O7 Zn1 131.6(3) . 3_776
C6 O10 Zn2 116.9(3) . .
C10 O11 Zn1 126.4(3) . 1_556
H1O O14 H2O 109.4 . .
N1 Ru1 N6 172.48(16) . .
N1 Ru1 N3 94.58(16) . .
N6 Ru1 N3 92.14(16) . .
N1 Ru1 N5 96.40(16) . .
N6 Ru1 N5 79.54(17) . .
N3 Ru1 N5 95.81(15) . .
N1 Ru1 N2 78.75(16) . .
N6 Ru1 N2 94.87(17) . .
N3 Ru1 N2 171.34(15) . .
N5 Ru1 N2 90.45(15) . .
N1 Ru1 N4 87.66(15) . .
N6 Ru1 N4 96.93(17) . .
N3 Ru1 N4 79.12(16) . .
N5 Ru1 N4 173.77(16) . .
N2 Ru1 N4 94.98(16) . .
O7 Zn1 O11 91.50(13) 3_776 1_554
O7 Zn1 O2 122.21(14) 3_776 .
O11 Zn1 O2 104.84(14) 1_554 .
O7 Zn1 N7 112.52(15) 3_776 .
O11 Zn1 N7 118.10(15) 1_554 .
O2 Zn1 N7 107.34(15) . .
O5 Zn2 O10 122.43(15) 3_766 .
O5 Zn2 O4 98.63(14) 3_766 .
O10 Zn2 O4 123.82(14) . .
O5 Zn2 N8 113.26(16) 3_766 .
O10 Zn2 N8 95.76(14) . .
O4 Zn2 N8 101.46(16) . .

loop_
_geom_bond_atom_site_label_1
_geom_bond_atom_site_label_2
_geom_bond_distance
_geom_bond_site_symmetry_2
C1 N8 1.346(6) .
C1 C2 1.371(7) .
C1 H1 0.9500 .
C2 C3 1.373(8) .
C2 H2 0.9500 .
C3 C4 1.356(7) .
C3 H3 0.9500 .
C4 C5 1.380(7) .
C4 H4 0.9500 .
C5 N8 1.347(6) .
C5 H5 0.9500 .
C6 O9 1.230(5) .
C6 O10 1.298(6) .
C6 C7 1.509(6) .
C7 C14 1.385(6) .
C7 C8 1.395(6) .
C8 C9 1.395(6) .
C8 H8 0.9500 .
C9 C11 1.395(6) .
C9 C10 1.498(6) .
C10 O12 1.235(6) .
C10 O11 1.272(5) .
C11 C12 1.395(6) .
C11 H11 0.9500 .
C12 C14 1.384(6) .
C12 C13 1.490(7) .
C13 O8 1.239(6) .
C13 O7 1.280(6) .
C14 H14 0.9500 .
C15 O3 1.232(6) .
C15 O4 1.273(6) .
C15 C16 1.516(6) .
C16 C23 1.389(6) .
C16 C17 1.393(6) .
C17 C18 1.389(6) .
C17 H17 0.9500 .
C18 C20 1.396(6) .
C18 C19 1.502(7) .
C19 O6 1.240(5) .
C19 O5 1.282(6) .
C20 C21 1.389(7) .
C20 H20 0.9500 .
C21 C23 1.385(6) .
C21 C22 1.506(6) .
C22 O1 1.233(6) .
C22 O2 1.288(5) .
C23 H23 0.9500 .
C24 N7 1.336(6) .
C24 C25 1.393(7) .
C24 H24 0.9500 .
C25 C26 1.387(8) .
C25 H25 0.9500 .
C26 C27 1.382(8) .
C26 H26 0.9500 .
C27 C28 1.376(7) .
C27 H27 0.9500 .
C28 N7 1.355(6) .
C28 H28 0.9500 .
C29 N1 1.355(6) .
C29 C30 1.378(7) .
C29 H29 0.9500 .
C30 C31 1.368(8) .
C30 H30 0.9500 .
C31 C32 1.390(8) .
C31 H31 0.9500 .
C32 C33 1.382(7) .
C32 H32 0.9500 .
C33 N1 1.372(6) .
C33 C34 1.452(7) .
C34 N2 1.370(7) .
C34 C35 1.387(7) .
C35 C36 1.367(8) .
C35 H35 0.9500 .
C36 C37 1.362(9) .
C36 H36 0.9500 .
C37 C38 1.368(8) .
C37 H37 0.9500 .
C38 N2 1.356(6) .
C38 H38 0.9500 .
C39 N3 1.349(6) .
C39 C40 1.374(7) .
C39 H39 0.9500 .
C40 C41 1.378(7) .
C40 H40 0.9500 .
C41 C42 1.382(7) .
C41 H41 0.9500 .
C42 C43 1.389(7) .
C42 H42 0.9500 .
C43 N3 1.363(6) .
C43 C44 1.471(6) .
C44 N4 1.371(6) .
C44 C45 1.382(7) .
C45 C46 1.373(8) .
C45 H45 0.9500 .
C46 C47 1.384(8) .
C46 H46 0.9500 .
C47 C48 1.377(7) .
C47 H47 0.9500 .
C48 N4 1.343(6) .
C48 H48 0.9500 .
C49 N5 1.348(7) .
C49 C50 1.393(7) .
C49 H49 0.9500 .
C50 C51 1.378(8) .
C50 H50 0.9500 .
C51 C52 1.363(9) .
C51 H51 0.9500 .
C52 C53 1.387(7) .
C52 H52 0.9500 .
C53 N5 1.368(7) .
C53 C54 1.487(9) .
C54 N6 1.371(6) .
C54 C55 1.385(8) .
C55 C56 1.413(10) .
C55 H55 0.9500 .
C56 C57 1.368(9) .
C56 H56 0.9500 .
C57 C58 1.386(8) .
C57 H57 0.9500 .
C58 N6 1.336(7) .
C58 H58 0.9500 .
N1 Ru1 2.057(4) .
N2 Ru1 2.062(4) .
N3 Ru1 2.059(4) .
N4 Ru1 2.068(4) .
N5 Ru1 2.060(4) .
N6 Ru1 2.058(4) .
N7 Zn1 2.047(4) .
N8 Zn2 2.072(4) .
O2 Zn1 1.975(3) .
O4 Zn2 1.937(3) .
O5 Zn2 1.926(4) 3_766
O7 Zn1 1.961(3) 3_776
O10 Zn2 1.927(3) .
O11 Zn1 1.967(3) 1_556
O14 H1O 0.9255 .
O14 H2O 0.9336 .
Zn1 O7 1.961(3) 3_776
Zn1 O11 1.967(3) 1_554
Zn2 O5 1.926(4) 3_766
